data_7028536
loop_
_publ_author_name
'Ma, Zhen'
'Wei, Lijuan'
'Alegria, Elisabete C. B. A.'
'Martins, Lu\'isa M D R S'
'Guedes da Silva, M F\'atima C'
'Pombeiro, Armando J. L.'

_publ_section_title
;
 Synthesis and characterization of copper(ii) 4'-phenyl-terpyridine
 compounds and catalytic application for aerobic oxidation of benzylic
 alcohols.
;
_journal_issue 10
_journal_name_full 'Dalton transactions (Cambridge, England : 2003)'
_journal_page_first 4048
_journal_page_last 4058
_journal_paper_doi 10.1039/c3dt53054j
_journal_volume 43
_journal_year 2014
_chemical_formula_moiety 'C22 H15 Cl Cu F3 N3 O3 S'
_chemical_formula_sum 'C22 H15 Cl Cu F3 N3 O3 S'
_chemical_formula_weight 557.42
_chemical_name_systematic
;
 ?
;
_space_group_crystal_system monoclinic
_space_group_IT_number 14
_space_group_name_Hall '-P 2ybc'
_space_group_name_H-M_alt 'P 1 21/c 1'
_symmetry_space_group_name_Hall '-P 2ybc'
_symmetry_space_group_name_H-M 'P 1 21/c 1'
_atom_sites_solution_hydrogens geom
_audit_creation_method SHELXL-2013
_cell_angle_alpha 90
_cell_angle_beta 90.60(3)
_cell_angle_gamma 90
_cell_formula_units_Z 4
_cell_length_a 7.5816(15)
_cell_length_b 12.192(2)
_cell_length_c 20.344(4)
_cell_measurement_temperature 150(2)
_cell_measurement_theta_max 27.32
_cell_measurement_theta_min 2.61
_cell_volume 1880.4(6)
_computing_structure_refinement 'SHELXL-2013 (Sheldrick, 2013)'
_diffrn_ambient_temperature 150(2)
_diffrn_measured_fraction_theta_full 0.942
_diffrn_measured_fraction_theta_max 0.941
_diffrn_radiation_type MoK\a
_diffrn_radiation_wavelength 0.71073
_diffrn_reflns_av_R_equivalents 0.0883
_diffrn_reflns_av_unetI/netI 0.0679
_diffrn_reflns_Laue_measured_fraction_full 0.942
_diffrn_reflns_Laue_measured_fraction_max 0.941
_diffrn_reflns_limit_h_max 9
_diffrn_reflns_limit_h_min -8
_diffrn_reflns_limit_k_max 14
_diffrn_reflns_limit_k_min -14
_diffrn_reflns_limit_l_max 23
_diffrn_reflns_limit_l_min -24
_diffrn_reflns_number 9285
_diffrn_reflns_point_group_measured_fraction_full 0.942
_diffrn_reflns_point_group_measured_fraction_max 0.941
_diffrn_reflns_theta_full 25.242
_diffrn_reflns_theta_max 25.499
_diffrn_reflns_theta_min 2.608
_exptl_absorpt_coefficient_mu 1.481
_exptl_absorpt_correction_T_max 0.6818
_exptl_absorpt_correction_T_min 0.5819
_exptl_absorpt_correction_type multi-scan
_exptl_absorpt_process_details sadabs
_exptl_crystal_colour blue
_exptl_crystal_density_diffrn 1.969
_exptl_crystal_description block
_exptl_crystal_F_000 1124
_exptl_crystal_size_max 0.41
_exptl_crystal_size_mid 0.35
_exptl_crystal_size_min 0.28
_refine_diff_density_max 0.567
_refine_diff_density_min -1.209
_refine_diff_density_rms 0.116
_refine_ls_extinction_method none
_refine_ls_goodness_of_fit_ref 1.056
_refine_ls_hydrogen_treatment constr
_refine_ls_matrix_type full
_refine_ls_number_parameters 307
_refine_ls_number_reflns 3299
_refine_ls_number_restraints 0
_refine_ls_restrained_S_all 1.056
_refine_ls_R_factor_all 0.0489
_refine_ls_R_factor_gt 0.0414
_refine_ls_shift/su_max 0.000
_refine_ls_shift/su_mean 0.000
_refine_ls_structure_factor_coef Fsqd
_refine_ls_weighting_details 'w=1/[\s^2^(Fo^2^)+(0.0640P)^2^] where P=(Fo^2^+2Fc^2^)/3'
_refine_ls_weighting_scheme calc
_refine_ls_wR_factor_gt 0.1110
_refine_ls_wR_factor_ref 0.1152
_reflns_Friedel_coverage 0.000
_reflns_number_gt 2767
_reflns_number_total 3299
_reflns_threshold_expression 'I > 2\s(I)'
_cod_data_source_file c3dt53054j.txt
_cod_data_source_block Compound6
_cod_database_code 7028536
_shelx_space_group_comment
;
The symmetry employed for this shelxl refinement is uniquely defined
by the following loop, which should always be used as a source of
symmetry information in preference to the above space-group names.
They are only intended as comments.
;
_shelxl_version_number 2013-4

loop_
_space_group_symop_operation_xyz
'x, y, z'
'-x, y+1/2, -z+1/2'
'-x, -y, -z'
'x, -y-1/2, z-1/2'

loop_
_atom_site_label
_atom_site_type_symbol
_atom_site_fract_x
_atom_site_fract_y
_atom_site_fract_z
_atom_site_U_iso_or_equiv
_atom_site_adp_type
_atom_site_occupancy
_atom_site_site_symmetry_order
_atom_site_calc_flag
_atom_site_refinement_flags_posn
_atom_site_refinement_flags_adp
C1 C -0.0997(5) 0.2219(3) -0.05441(15) 0.0167(7) Uani 1 1 d . .
H1 H 0.0050 0.2108 -0.0788 0.020 Uiso 1 1 calc R U
C2 C -0.2320(5) 0.2775(3) -0.07972(17) 0.0216(8) Uani 1 1 d . .
H2 H -0.2235 0.3083 -0.1225 0.026 Uiso 1 1 calc R U
C3 C -0.3837(5) 0.2908(3) -0.04375(17) 0.0235(8) Uani 1 1 d . .
H3 H -0.4793 0.3305 -0.0627 0.028 Uiso 1 1 calc R U
C4 C -0.4016(5) 0.2493(3) 0.01807(17) 0.0198(8) Uani 1 1 d . .
H4 H -0.5063 0.2579 0.0427 0.024 Uiso 1 1 calc R U
C5 C -0.2628(4) 0.1963(2) 0.04091(15) 0.0147(7) Uani 1 1 d . .
C6 C -0.2618(5) 0.1505(2) 0.10701(16) 0.0140(7) Uani 1 1 d . .
C7 C -0.3929(4) 0.1539(2) 0.15402(15) 0.0136(7) Uani 1 1 d . .
H7 H -0.5015 0.1891 0.1439 0.016 Uiso 1 1 calc R U
C8 C -0.3692(5) 0.1077(2) 0.21447(16) 0.0150(7) Uani 1 1 d . .
C9 C -0.2120(4) 0.0566(2) 0.22305(16) 0.0152(7) Uani 1 1 d . .
H9 H -0.1861 0.0214 0.2637 0.018 Uiso 1 1 calc R U
C10 C -0.0878(4) 0.0549(2) 0.17299(16) 0.0142(7) Uani 1 1 d . .
C11 C 0.0802(4) 0.0015(2) 0.17196(15) 0.0135(7) Uani 1 1 d . .
C12 C 0.1306(5) -0.0603(3) 0.22101(17) 0.0192(8) Uani 1 1 d . .
H12 H 0.0602 -0.0715 0.2588 0.023 Uiso 1 1 calc R U
C13 C 0.2914(5) -0.1073(3) 0.21387(18) 0.0208(8) Uani 1 1 d . .
H13 H 0.3349 -0.1535 0.2480 0.025 Uiso 1 1 calc R U
C14 C 0.3952(5) -0.0910(3) 0.15895(18) 0.0193(8) Uani 1 1 d . .
H14 H 0.5080 -0.1245 0.1561 0.023 Uiso 1 1 calc R U
C15 C 0.3364(5) -0.0295(3) 0.11156(17) 0.0190(8) Uani 1 1 d . .
H15 H 0.4048 -0.0177 0.0733 0.023 Uiso 1 1 calc R U
C16 C -0.5058(5) 0.1120(2) 0.26643(16) 0.0138(7) Uani 1 1 d . .
C17 C -0.6246(5) 0.1873(3) 0.26861(17) 0.0202(8) Uani 1 1 d . .
H17 H -0.6206 0.2444 0.2369 0.024 Uiso 1 1 calc R U
C18 C -0.7591(5) 0.1897(3) 0.31502(18) 0.0247(8) Uani 1 1 d . .
H18 H -0.8416 0.2482 0.3127 0.030 Uiso 1 1 calc R U
C19 C -0.7783(5) 0.1178(3) 0.36081(18) 0.0223(8) Uani 1 1 d . .
H19 H -0.8707 0.1195 0.3920 0.027 Uiso 1 1 calc R U
C20 C -0.6582(5) 0.0434(3) 0.35940(16) 0.0210(8) Uani 1 1 d . .
H20 H -0.6612 -0.0129 0.3917 0.025 Uiso 1 1 calc R U
C21 C -0.5253(5) 0.0405(3) 0.31366(16) 0.0168(7) Uani 1 1 d . .
H21 H -0.4420 -0.0175 0.3167 0.020 Uiso 1 1 calc R U
C22 C 0.1575(6) 0.4144(3) 0.06773(19) 0.0304(10) Uani 1 1 d . .
N1 N -0.1146(4) 0.1817(2) 0.00558(13) 0.0141(6) Uani 1 1 d . .
N2 N -0.1120(4) 0.10285(19) 0.11728(13) 0.0110(6) Uani 1 1 d . .
N3 N 0.1818(4) 0.0160(2) 0.11731(13) 0.0139(6) Uani 1 1 d . .
O1 O 0.2031(3) 0.24026(16) 0.10012(12) 0.0191(5) Uani 1 1 d . .
O2 O -0.0552(4) 0.32167(19) 0.14358(14) 0.0301(7) Uani 1 1 d . .
O3 O 0.2356(4) 0.36058(18) 0.18398(12) 0.0256(6) Uani 1 1 d . .
F1 F 0.0527(5) 0.39823(19) 0.01769(12) 0.0628(10) Uani 1 1 d . .
F2 F 0.1156(3) 0.49855(16) 0.09247(11) 0.0398(7) Uani 1 1 d . .
F3 F 0.3211(4) 0.42002(18) 0.04617(14) 0.0538(8) Uani 1 1 d . .
S1 S 0.13081(12) 0.32412(6) 0.13117(4) 0.0167(2) Uani 1 1 d . .
Cl1 Cl 0.25341(13) 0.08240(7) -0.03297(4) 0.0226(2) Uani 1 1 d . .
Cu1 Cu 0.07012(5) 0.10272(3) 0.05050(2) 0.01350(15) Uani 1 1 d . .

loop_
_atom_site_aniso_label
_atom_site_aniso_U_11
_atom_site_aniso_U_22
_atom_site_aniso_U_33
_atom_site_aniso_U_23
_atom_site_aniso_U_13
_atom_site_aniso_U_12
C1 0.022(2) 0.0105(16) 0.0180(16) 0.0002(12) 0.0051(15) -0.0035(14)
C2 0.031(2) 0.0131(16) 0.0205(17) 0.0043(13) -0.0019(17) -0.0032(15)
C3 0.027(2) 0.0168(17) 0.0271(18) 0.0077(14) -0.0020(17) 0.0016(15)
C4 0.0168(19) 0.0168(17) 0.0260(18) 0.0035(14) 0.0040(15) 0.0011(14)
C5 0.0174(19) 0.0073(14) 0.0194(16) 0.0018(12) 0.0002(15) -0.0048(13)
C6 0.0173(19) 0.0037(14) 0.0209(16) -0.0003(12) 0.0016(15) -0.0012(13)
C7 0.0124(18) 0.0056(14) 0.0229(17) 0.0024(12) 0.0037(14) -0.0009(12)
C8 0.0169(19) 0.0086(15) 0.0196(17) 0.0006(12) 0.0046(15) -0.0016(13)
C9 0.0199(19) 0.0071(14) 0.0188(16) 0.0022(12) 0.0023(15) 0.0001(13)
C10 0.0173(19) 0.0063(14) 0.0189(16) -0.0007(12) 0.0005(15) -0.0011(13)
C11 0.0156(18) 0.0061(14) 0.0189(16) -0.0009(12) 0.0020(14) -0.0025(13)
C12 0.022(2) 0.0131(16) 0.0223(17) 0.0017(13) 0.0046(16) 0.0009(14)
C13 0.024(2) 0.0104(16) 0.0278(19) -0.0001(13) 0.0008(17) 0.0044(14)
C14 0.019(2) 0.0095(15) 0.0291(19) -0.0042(13) -0.0001(17) 0.0050(14)
C15 0.019(2) 0.0097(15) 0.0279(18) -0.0052(13) 0.0026(16) -0.0019(14)
C16 0.0128(18) 0.0096(15) 0.0191(17) -0.0010(12) 0.0026(15) -0.0016(13)
C17 0.023(2) 0.0136(17) 0.0242(18) 0.0025(13) 0.0048(16) 0.0013(15)
C18 0.028(2) 0.0167(18) 0.0296(19) -0.0006(14) 0.0079(18) 0.0070(16)
C19 0.022(2) 0.0215(18) 0.0237(18) -0.0005(14) 0.0119(16) -0.0010(16)
C20 0.029(2) 0.0130(16) 0.0206(17) 0.0024(13) 0.0029(16) -0.0038(15)
C21 0.0184(19) 0.0112(16) 0.0208(17) 0.0012(13) 0.0039(15) -0.0009(13)
C22 0.054(3) 0.0111(18) 0.026(2) -0.0028(14) -0.002(2) 0.0087(18)
N1 0.0181(16) 0.0055(12) 0.0186(13) 0.0001(10) 0.0021(13) -0.0028(11)
N2 0.0123(15) 0.0027(12) 0.0182(14) -0.0005(10) 0.0055(12) -0.0019(10)
N3 0.0165(16) 0.0025(12) 0.0227(14) -0.0022(10) 0.0042(12) 0.0001(11)
O1 0.0217(14) 0.0024(10) 0.0331(13) -0.0046(9) 0.0012(11) 0.0015(9)
O2 0.0244(15) 0.0152(13) 0.0510(17) -0.0166(11) 0.0130(14) -0.0033(11)
O3 0.0414(17) 0.0054(11) 0.0297(14) -0.0017(10) -0.0123(13) -0.0040(11)
F1 0.127(3) 0.0231(13) 0.0372(15) 0.0023(10) -0.0419(18) 0.0019(15)
F2 0.0685(18) 0.0044(10) 0.0464(14) -0.0016(9) -0.0065(13) 0.0124(10)
F3 0.077(2) 0.0176(12) 0.0670(19) 0.0120(11) 0.0388(17) 0.0042(13)
S1 0.0213(5) 0.0077(4) 0.0212(4) -0.0031(3) 0.0010(4) 0.0001(3)
Cl1 0.0271(5) 0.0192(4) 0.0218(4) -0.0022(3) 0.0110(4) 0.0044(4)
Cu1 0.0167(3) 0.0070(2) 0.0169(2) 0.00026(14) 0.00513(18) 0.00114(15)

loop_
_atom_type_symbol
_atom_type_description
_atom_type_scat_dispersion_real
_atom_type_scat_dispersion_imag
_atom_type_scat_source
C C 0.0033 0.0016 'International Tables Vol C Tables 4.2.6.8 and 6.1.1.4'
H H 0.0000 0.0000 'International Tables Vol C Tables 4.2.6.8 and 6.1.1.4'
N N 0.0061 0.0033 'International Tables Vol C Tables 4.2.6.8 and 6.1.1.4'
O O 0.0106 0.0060 'International Tables Vol C Tables 4.2.6.8 and 6.1.1.4'
F F 0.0171 0.0103 'International Tables Vol C Tables 4.2.6.8 and 6.1.1.4'
S S 0.1246 0.1234 'International Tables Vol C Tables 4.2.6.8 and 6.1.1.4'
Cl Cl 0.1484 0.1585 'International Tables Vol C Tables 4.2.6.8 and 6.1.1.4'
Cu Cu 0.3201 1.2651 'International Tables Vol C Tables 4.2.6.8 and 6.1.1.4'

loop_
_geom_angle_atom_site_label_1
_geom_angle_atom_site_label_2
_geom_angle_atom_site_label_3
_geom_angle
C2 C1 N1 118.8(3)
C2 C1 H1 120.6
N1 C1 H1 120.6
C1 C2 C3 119.4(3)
C1 C2 H2 120.3
C3 C2 H2 120.3
C4 C3 C2 122.5(3)
C4 C3 H3 118.8
C2 C3 H3 118.8
C5 C4 C3 114.9(4)
C5 C4 H4 122.5
C3 C4 H4 122.5
C4 C5 N1 122.9(3)
C4 C5 C6 120.8(3)
N1 C5 C6 116.3(3)
N2 C6 C7 122.5(3)
N2 C6 C5 108.6(3)
C7 C6 C5 128.9(3)
C8 C7 C6 121.4(3)
C8 C7 H7 119.3
C6 C7 H7 119.3
C9 C8 C7 114.4(3)
C9 C8 C16 122.9(3)
C7 C8 C16 122.7(3)
C8 C9 C10 120.9(3)
C8 C9 H9 119.6
C10 C9 H9 119.6
N2 C10 C9 123.0(3)
N2 C10 C11 108.2(3)
C9 C10 C11 128.7(3)
C12 C11 N3 122.2(3)
C12 C11 C10 120.3(3)
N3 C11 C10 117.5(3)
C11 C12 C13 114.7(4)
C11 C12 H12 122.6
C13 C12 H12 122.6
C12 C13 C14 122.9(3)
C12 C13 H13 118.5
C14 C13 H13 118.5
C15 C14 C13 119.2(3)
C15 C14 H14 120.4
C13 C14 H14 120.4
C14 C15 N3 118.8(4)
C14 C15 H15 120.6
N3 C15 H15 120.6
C17 C16 C21 111.5(4)
C17 C16 C8 122.8(3)
C21 C16 C8 125.7(3)
C16 C17 C18 123.7(3)
C16 C17 H17 118.2
C18 C17 H17 118.2
C19 C18 C17 124.3(4)
C19 C18 H18 117.9
C17 C18 H18 117.9
C20 C19 C18 112.2(4)
C20 C19 H19 123.9
C18 C19 H19 123.9
C19 C20 C21 123.7(3)
C19 C20 H20 118.1
C21 C20 H20 118.1
C16 C21 C20 124.6(3)
C16 C21 H21 117.7
C20 C21 H21 117.7
F2 C22 F1 107.4(3)
F2 C22 F3 110.6(4)
F1 C22 F3 108.4(4)
F2 C22 S1 101.7(3)
F1 C22 S1 114.6(3)
F3 C22 S1 113.7(3)
C1 N1 C5 121.4(3)
C1 N1 Cu1 123.8(3)
C5 N1 Cu1 114.8(2)
C10 N2 C6 117.7(3)
C10 N2 Cu1 121.2(2)
C6 N2 Cu1 121.1(2)
C15 N3 C11 122.1(3)
C15 N3 Cu1 124.3(2)
C11 N3 Cu1 113.5(2)
S1 O1 Cu1 128.20(16)
O1 S1 O3 112.12(16)
O1 S1 O2 118.71(15)
O3 S1 O2 114.94(17)
O1 S1 C22 94.83(17)
O3 S1 C22 107.67(17)
O2 S1 C22 105.7(2)
N3 Cu1 N1 158.35(12)
N3 Cu1 N2 79.43(11)
N1 Cu1 N2 79.21(11)
N3 Cu1 O1 84.13(9)
N1 Cu1 O1 99.48(9)
N2 Cu1 O1 90.24(10)
N3 Cu1 Cl1 101.88(9)
N1 Cu1 Cl1 98.69(9)
N2 Cu1 Cl1 171.19(8)
O1 Cu1 Cl1 98.55(7)

loop_
_geom_bond_atom_site_label_1
_geom_bond_atom_site_label_2
_geom_bond_distance
C1 C2 1.311(5)
C1 N1 1.321(4)
C1 H1 0.9500
C2 C3 1.379(5)
C2 H2 0.9500
C3 C4 1.364(5)
C3 H3 0.9500
C4 C5 1.315(5)
C4 H4 0.9500
C5 N1 1.352(4)
C5 C6 1.456(4)
C6 N2 1.290(4)
C6 C7 1.387(5)
C7 C8 1.363(4)
C7 H7 0.9500
C8 C9 1.354(5)
C8 C16 1.489(5)
C9 C10 1.395(5)
C9 H9 0.9500
C10 N2 1.287(4)
C10 C11 1.431(5)
C11 C12 1.304(4)
C11 N3 1.371(4)
C12 C13 1.357(5)
C12 H12 0.9500
C13 C14 1.387(5)
C13 H13 0.9500
C14 C15 1.297(5)
C14 H14 0.9500
C15 N3 1.303(4)
C15 H15 0.9500
C16 C17 1.287(5)
C16 C21 1.306(5)
C17 C18 1.397(5)
C17 H17 0.9500
C18 C19 1.289(5)
C18 H18 0.9500
C19 C20 1.286(5)
C19 H19 0.9500
C20 C21 1.379(5)
C20 H20 0.9500
C21 H21 0.9500
C22 F2 1.187(4)
C22 F1 1.300(5)
C22 F3 1.322(5)
C22 S1 1.710(4)
N1 Cu1 1.923(3)
N2 Cu1 1.947(3)
N3 Cu1 1.913(3)
O1 S1 1.324(2)
O1 Cu1 2.197(2)
O2 S1 1.436(3)
O3 S1 1.402(2)
Cl1 Cu1 2.2194(12)
